data_9010735
loop_
_publ_author_name
'Gualtieri, A. F.'
'Passaglia, E.'

_publ_section_title
;
 Rietveld structure refinement of NH4-exchanged natural chabazite
;
_journal_name_full 'European Journal of Mineralogy'
_journal_page_first 351
_journal_page_last 359
_journal_paper_doi 10.1127/0935-1221/2006/0018-0351
_journal_volume 18
_journal_year 2006
_chemical_compound_source 'Wasson's Bluff, Two Islands, Nova Scotia, Canada'
_chemical_formula_sum 'Al3.48 Ca1.2 H70 K0.78 O35.16 Si8.52'
_chemical_name_mineral Chabazite-K
_space_group_IT_number 166
_symmetry_space_group_name_Hall '-P 3* 2'
_symmetry_space_group_name_H-M 'R -3 m :R'
_cell_angle_alpha 94.379
_cell_angle_beta 94.379
_cell_angle_gamma 94.379
_cell_formula_units_Z 1
_cell_length_a 9.38749
_cell_length_b 9.38749
_cell_length_c 9.38749
_cell_volume 819.634
_database_code_amcsd 0007149
_exptl_crystal_density_diffrn 2.117
_cod_original_cell_volume 819.635
_cod_original_sg_symbol_H-M 'R -3 m'
_cod_original_formula_sum 'Ca1.2 K.78 (Si8.52 Al3.48) O35.16 H70'
_cod_database_code 9010735

loop_
_space_group_symop_operation_xyz
x,y,z
-x,-z,-y
-z,-x,-y
y,x,z
y,z,x
-z,-y,-x
-x,-y,-z
x,z,y
z,x,y
-y,-x,-z
-y,-z,-x
z,y,x

loop_
_atom_site_label
_atom_site_fract_x
_atom_site_fract_y
_atom_site_fract_z
_atom_site_occupancy
_atom_site_U_iso_or_equiv
_atom_site_type_symbol
_atom_site_attached_hydrogens
CaC3 0.42240 0.42240 0.42240 0.21000 0.04200 Ca 0
CaC4 0.57870 0.57870 0.24410 0.13000 0.04100 Ca 0
KC2 0.22050 0.22050 0.22050 0.39000 0.05400 K 0
SiT 0.10380 0.33150 0.87580 0.71000 0.01400 Si 0
AlT 0.10380 0.33150 0.87580 0.29000 0.01400 Al 0
O1 0.26200 -0.26200 0.00000 1.00000 0.03600 O 0
O2 0.15270 -0.15270 0.50000 1.00000 0.02100 O 0
O3 0.25150 0.25150 0.89540 1.00000 0.01100 O 0
O4 0.01790 0.01790 0.30960 1.00000 0.04100 O 0
Wat1 0.50000 0.50000 0.00000 0.88000 0.08900 O 2
Wat2 0.24150 0.24150 0.59870 0.20000 0.03900 O 2
Wat3 0.20080 0.34100 0.49410 0.33000 0.03800 O 2
Wat4 0.36010 -0.36010 0.50000 0.24000 0.02900 O 2
Wat5 0.59000 0.59000 0.31600 0.17000 0.02700 O 2
Wat6a 0.30630 0.30630 0.30630 0.45000 0.05700 O 2

loop_
_cod_changelog_entry_id
_cod_changelog_entry_author
_cod_changelog_entry_date
_cod_changelog_entry_text
1
;cod-tools version 3.8.0
Id: cif_guess_AMCSD_atom_types 9581 2023-05-17 12:35:41Z saulius
;
2023-05-18T11:41:20+03:00
;Derived atom types and hydrogen counts
from atom names that follow the AMCSD naming convention
(Wat == water, O-H == hydroxyl).
;

loop_
_cod_related_entry_id
_cod_related_entry_database
_cod_related_entry_code
1 AMCSD 0007149
